data_2226096
loop_
_publ_author_name
'Yang, Bao-he'
'Niu, Jun-long'

_publ_section_title
;
 Cyclohexanone 2-nitrophenylhydrazone
;
_journal_coeditor_code DN2561
_journal_issue 6
_journal_name_full 'Acta Crystallographica Section E'
_journal_page_first o1300
_journal_paper_doi 10.1107/S1600536810016156
_journal_volume 66
_journal_year 2010
_chemical_formula_iupac 'C12 H15 N3 O2'
_chemical_formula_moiety 'C12 H15 N3 O2'
_chemical_formula_sum 'C12 H15 N3 O2'
_chemical_formula_weight 233.27
_chemical_name_systematic
;
Cyclohexanone 2-nitrophenylhydrazone
;
_space_group_IT_number 14
_symmetry_cell_setting monoclinic
_symmetry_space_group_name_Hall '-P 2ybc'
_symmetry_space_group_name_H-M 'P 1 21/c 1'
_atom_sites_solution_hydrogens geom
_atom_sites_solution_primary direct
_atom_sites_solution_secondary difmap
_cell_angle_alpha 90.00
_cell_angle_beta 112.110(7)
_cell_angle_gamma 90.00
_cell_formula_units_Z 4
_cell_length_a 8.519(5)
_cell_length_b 19.609(7)
_cell_length_c 7.822(4)
_cell_measurement_reflns_used 666
_cell_measurement_temperature 293(2)
_cell_measurement_theta_max 26.32
_cell_measurement_theta_min 2.99
_cell_volume 1210.6(10)
_computing_cell_refinement 'SAINT (Bruker, 1998)'
_computing_data_collection 'SMART (Bruker, 1998)'
_computing_data_reduction 'SAINT (Bruker, 1998)'
_computing_molecular_graphics 'ORTEPIII (Burnett & Johnson, 1996) and ORTEP-3 for Windows (Farrugia, 1997)'
_computing_publication_material 'SHELXTL (Sheldrick, 2008)'
_computing_structure_refinement 'SHELXL97 (Sheldrick, 2008)'
_computing_structure_solution 'SHELXTL (Sheldrick, 2008)'
_diffrn_ambient_temperature 293(2)
_diffrn_measured_fraction_theta_full 0.998
_diffrn_measured_fraction_theta_max 0.998
_diffrn_measurement_device_type 'Bruker SMART CCD area-detector'
_diffrn_measurement_method '\w scans'
_diffrn_radiation_monochromator graphite
_diffrn_radiation_source 'fine-focus sealed tube'
_diffrn_radiation_type MoK\a
_diffrn_radiation_wavelength 0.71073
_diffrn_reflns_av_R_equivalents 0.0352
_diffrn_reflns_av_sigmaI/netI 0.1492
_diffrn_reflns_limit_h_max 8
_diffrn_reflns_limit_h_min -10
_diffrn_reflns_limit_k_max 23
_diffrn_reflns_limit_k_min -24
_diffrn_reflns_limit_l_max 9
_diffrn_reflns_limit_l_min -8
_diffrn_reflns_number 4958
_diffrn_reflns_theta_full 26.37
_diffrn_reflns_theta_max 26.37
_diffrn_reflns_theta_min 3.00
_exptl_absorpt_coefficient_mu 0.09
_exptl_absorpt_correction_T_max 0.9772
_exptl_absorpt_correction_T_min 0.9725
_exptl_absorpt_correction_type multi-scan
_exptl_absorpt_process_details '(SADABS; Bruker, 1998)'
_exptl_crystal_colour red
_exptl_crystal_density_diffrn 1.280
_exptl_crystal_density_method 'not measured'
_exptl_crystal_description block
_exptl_crystal_F_000 496
_exptl_crystal_size_max 0.23
_exptl_crystal_size_mid 0.20
_exptl_crystal_size_min 0.19
_refine_diff_density_max 0.091
_refine_diff_density_min -0.112
_refine_ls_extinction_method none
_refine_ls_goodness_of_fit_ref 0.640
_refine_ls_hydrogen_treatment constr
_refine_ls_matrix_type full
_refine_ls_number_parameters 155
_refine_ls_number_reflns 2472
_refine_ls_number_restraints 0
_refine_ls_restrained_S_all 0.640
_refine_ls_R_factor_all 0.1741
_refine_ls_R_factor_gt 0.0351
_refine_ls_shift/su_max 0.001
_refine_ls_shift/su_mean 0.000
_refine_ls_structure_factor_coef Fsqd
_refine_ls_weighting_details 'calc w=1/[\s^2^(Fo^2^)+(0.0244P)^2^+0.0000P] where P=(Fo^2^+2Fc^2^)/3'
_refine_ls_weighting_scheme calc
_refine_ls_wR_factor_gt 0.0532
_refine_ls_wR_factor_ref 0.0660
_reflns_number_gt 739
_reflns_number_total 2472
_reflns_threshold_expression I>2\s(I)
_cod_data_source_file dn2561.cif
_cod_data_source_block I
_cod_depositor_comments
;
The following automatic conversions were performed:
'_symmetry_cell_setting' value 'Monoclinic' changed to 'monoclinic'
according to '/home/saulius/struct/CIF-dictionaries/cif_core.dic'
dictionary named 'cif_core.dic' version 2.4.1 from 2010-06-29.

Automatic conversion script
Id: cif_fix_enum 1527 2010-12-29 10:47:43Z saulius 
;
_cod_original_sg_symbol_H-M 'P 21/c'
_cod_database_code 2226096
_cod_database_fobs_code 2226096

loop_
_symmetry_equiv_pos_as_xyz
'x, y, z'
'-x, y+1/2, -z+1/2'
'-x, -y, -z'
'x, -y-1/2, z-1/2'

loop_
_atom_site_type_symbol
_atom_site_label
_atom_site_fract_x
_atom_site_fract_y
_atom_site_fract_z
_atom_site_U_iso_or_equiv
_atom_site_adp_type
_atom_site_calc_flag
_atom_site_refinement_flags
_atom_site_occupancy
_atom_site_disorder_assembly
_atom_site_disorder_group
O O1 -0.0513(2) 0.70011(9) 0.6282(2) 0.1024(6) Uani d . 1 . .
O O2 0.0322(2) 0.60900(8) 0.7886(2) 0.0979(6) Uani d . 1 . .
N N1 0.0275(3) 0.64621(11) 0.6599(3) 0.0736(6) Uani d . 1 . .
N N2 0.19470(18) 0.51469(9) 0.6890(2) 0.0621(5) Uani d . 1 . .
H H2 0.1484 0.5239 0.7669 0.075 Uiso calc R 1 . .
N N3 0.2696(2) 0.45142(10) 0.6925(2) 0.0614(5) Uani d . 1 . .
C C1 0.1174(3) 0.62570(13) 0.5443(3) 0.0567(6) Uani d . 1 . .
C C2 0.1241(3) 0.67296(11) 0.4156(3) 0.0716(6) Uani d . 1 . .
H H2B 0.0729 0.7153 0.4079 0.086 Uiso calc R 1 . .
C C3 0.2056(3) 0.65756(14) 0.2998(3) 0.0802(7) Uani d . 1 . .
H H3B 0.2101 0.6890 0.2128 0.096 Uiso calc R 1 . .
C C4 0.2813(3) 0.59436(15) 0.3146(3) 0.0795(7) Uani d . 1 . .
H H4A 0.3373 0.5836 0.2365 0.095 Uiso calc R 1 . .
C C5 0.2757(2) 0.54760(11) 0.4404(3) 0.0664(6) Uani d . 1 . .
H H5A 0.3268 0.5053 0.4454 0.080 Uiso calc R 1 . .
C C6 0.1950(2) 0.56162(12) 0.5625(3) 0.0540(5) Uani d . 1 . .
C C7 0.2737(2) 0.41110(11) 0.8199(3) 0.0577(6) Uani d . 1 . .
C C8 0.2140(3) 0.42256(10) 0.9746(3) 0.0716(6) Uani d . 1 . .
H H8A 0.1145 0.3949 0.9554 0.086 Uiso calc R 1 . .
H H8B 0.1826 0.4700 0.9762 0.086 Uiso calc R 1 . .
C C9 0.3519(3) 0.40421(11) 1.1584(3) 0.0783(7) Uani d . 1 . .
H H9A 0.4436 0.4370 1.1866 0.094 Uiso calc R 1 . .
H H9B 0.3064 0.4071 1.2547 0.094 Uiso calc R 1 . .
C C10 0.4207(3) 0.33364(11) 1.1574(3) 0.0890(7) Uani d . 1 . .
H H10A 0.3317 0.3004 1.1402 0.107 Uiso calc R 1 . .
H H10B 0.5111 0.3247 1.2755 0.107 Uiso calc R 1 . .
C C11 0.4880(3) 0.32612(11) 1.0044(3) 0.0859(7) Uani d . 1 . .
H H11A 0.5276 0.2798 1.0032 0.103 Uiso calc R 1 . .
H H11B 0.5832 0.3567 1.0270 0.103 Uiso calc R 1 . .
C C12 0.3504(3) 0.34250(10) 0.8190(3) 0.0722(6) Uani d . 1 . .
H H12A 0.3981 0.3415 0.7243 0.087 Uiso calc R 1 . .
H H12B 0.2626 0.3080 0.7891 0.087 Uiso calc R 1 . .

loop_
_atom_site_aniso_label
_atom_site_aniso_U_11
_atom_site_aniso_U_22
_atom_site_aniso_U_33
_atom_site_aniso_U_12
_atom_site_aniso_U_13
_atom_site_aniso_U_23
O1 0.1178(15) 0.0768(11) 0.1168(14) 0.0302(11) 0.0489(12) -0.0068(10)
O2 0.1121(15) 0.1044(14) 0.1003(13) 0.0261(10) 0.0662(12) 0.0126(11)
N1 0.0680(15) 0.0692(16) 0.0808(15) 0.0008(12) 0.0246(14) -0.0132(13)
N2 0.0626(14) 0.0648(12) 0.0657(12) 0.0003(10) 0.0319(11) 0.0026(10)
N3 0.0617(12) 0.0553(12) 0.0665(12) 0.0020(10) 0.0234(10) -0.0003(10)
C1 0.0491(16) 0.0625(16) 0.0589(14) -0.0032(13) 0.0207(13) -0.0044(14)
C2 0.0627(17) 0.0662(16) 0.0706(16) -0.0056(13) 0.0077(14) -0.0003(15)
C3 0.0862(19) 0.081(2) 0.0700(17) -0.0111(16) 0.0258(15) 0.0096(15)
C4 0.0774(19) 0.096(2) 0.0720(17) -0.0038(16) 0.0365(15) 0.0006(16)
C5 0.0650(17) 0.0712(17) 0.0686(15) 0.0002(12) 0.0314(14) -0.0004(14)
C6 0.0413(14) 0.0648(17) 0.0554(14) -0.0098(13) 0.0175(12) -0.0061(13)
C7 0.0491(14) 0.0576(15) 0.0613(14) -0.0049(12) 0.0150(12) -0.0030(13)
C8 0.0701(17) 0.0780(16) 0.0674(15) -0.0056(12) 0.0266(15) 0.0073(13)
C9 0.0760(18) 0.0897(17) 0.0644(16) -0.0126(14) 0.0210(15) 0.0007(14)
C10 0.0890(19) 0.0827(18) 0.0785(17) -0.0061(15) 0.0123(15) 0.0160(15)
C11 0.0792(19) 0.0711(16) 0.0945(19) 0.0097(14) 0.0181(18) 0.0029(15)
C12 0.0732(17) 0.0607(15) 0.0778(16) -0.0054(13) 0.0226(15) -0.0030(13)

loop_
_atom_type_symbol
_atom_type_description
_atom_type_scat_dispersion_real
_atom_type_scat_dispersion_imag
_atom_type_scat_source
C C 0.0033 0.0016 'International Tables Vol C Tables 4.2.6.8 and 6.1.1.4'
H H 0.0000 0.0000 'International Tables Vol C Tables 4.2.6.8 and 6.1.1.4'
N N 0.0061 0.0033 'International Tables Vol C Tables 4.2.6.8 and 6.1.1.4'
O O 0.0106 0.0060 'International Tables Vol C Tables 4.2.6.8 and 6.1.1.4'

loop_
_geom_angle_atom_site_label_1
_geom_angle_atom_site_label_2
_geom_angle_atom_site_label_3
_geom_angle_site_symmetry_1
_geom_angle_site_symmetry_3
_geom_angle
_geom_angle_publ_flag
O1 N1 O2 . . 121.5(2) ?
O1 N1 C1 . . 119.5(2) ?
O2 N1 C1 . . 119.0(2) ?
C6 N2 N3 . . 119.62(17) ?
C6 N2 H2 . . 120.2 ?
N3 N2 H2 . . 120.2 ?
C7 N3 N2 . . 116.77(17) ?
C2 C1 C6 . . 121.8(2) ?
C2 C1 N1 . . 116.4(2) ?
C6 C1 N1 . . 121.8(2) ?
C3 C2 C1 . . 120.2(2) ?
C3 C2 H2B . . 119.9 ?
C1 C2 H2B . . 119.9 ?
C2 C3 C4 . . 118.7(2) ?
C2 C3 H3B . . 120.6 ?
C4 C3 H3B . . 120.6 ?
C5 C4 C3 . . 121.6(2) ?
C5 C4 H4A . . 119.2 ?
C3 C4 H4A . . 119.2 ?
C4 C5 C6 . . 121.5(2) ?
C4 C5 H5A . . 119.3 ?
C6 C5 H5A . . 119.3 ?
N2 C6 C5 . . 120.2(2) ?
N2 C6 C1 . . 123.6(2) ?
C5 C6 C1 . . 116.2(2) ?
N3 C7 C8 . . 128.90(19) ?
N3 C7 C12 . . 116.2(2) ?
C8 C7 C12 . . 114.9(2) ?
C7 C8 C9 . . 110.68(17) ?
C7 C8 H8A . . 109.5 ?
C9 C8 H8A . . 109.5 ?
C7 C8 H8B . . 109.5 ?
C9 C8 H8B . . 109.5 ?
H8A C8 H8B . . 108.1 ?
C10 C9 C8 . . 112.17(17) ?
C10 C9 H9A . . 109.2 ?
C8 C9 H9A . . 109.2 ?
C10 C9 H9B . . 109.2 ?
C8 C9 H9B . . 109.2 ?
H9A C9 H9B . . 107.9 ?
C9 C10 C11 . . 110.93(18) ?
C9 C10 H10A . . 109.5 ?
C11 C10 H10A . . 109.5 ?
C9 C10 H10B . . 109.5 ?
C11 C10 H10B . . 109.5 ?
H10A C10 H10B . . 108.0 ?
C10 C11 C12 . . 110.38(18) ?
C10 C11 H11A . . 109.6 ?
C12 C11 H11A . . 109.6 ?
C10 C11 H11B . . 109.6 ?
C12 C11 H11B . . 109.6 ?
H11A C11 H11B . . 108.1 ?
C7 C12 C11 . . 111.55(17) ?
C7 C12 H12A . . 109.3 ?
C11 C12 H12A . . 109.3 ?
C7 C12 H12B . . 109.3 ?
C11 C12 H12B . . 109.3 ?
H12A C12 H12B . . 108.0 ?

loop_
_geom_bond_atom_site_label_1
_geom_bond_atom_site_label_2
_geom_bond_site_symmetry_2
_geom_bond_distance
_geom_bond_publ_flag
O1 N1 . 1.2262(19) ?
O2 N1 . 1.2319(19) ?
N1 C1 . 1.445(2) ?
N2 C6 . 1.352(2) ?
N2 N3 . 1.3906(18) ?
N2 H2 . 0.8600 ?
N3 C7 . 1.262(2) ?
C1 C2 . 1.385(2) ?
C1 C6 . 1.402(2) ?
C2 C3 . 1.366(3) ?
C2 H2B . 0.9300 ?
C3 C4 . 1.381(3) ?
C3 H3B . 0.9300 ?
C4 C5 . 1.359(2) ?
C4 H4A . 0.9300 ?
C5 C6 . 1.398(2) ?
C5 H5A . 0.9300 ?
C7 C8 . 1.496(2) ?
C7 C12 . 1.497(2) ?
C8 C9 . 1.518(3) ?
C8 H8A . 0.9700 ?
C8 H8B . 0.9700 ?
C9 C10 . 1.504(2) ?
C9 H9A . 0.9700 ?
C9 H9B . 0.9700 ?
C10 C11 . 1.516(3) ?
C10 H10A . 0.9700 ?
C10 H10B . 0.9700 ?
C11 C12 . 1.517(3) ?
C11 H11A . 0.9700 ?
C11 H11B . 0.9700 ?
C12 H12A . 0.9700 ?
C12 H12B . 0.9700 ?

loop_
_geom_hbond_atom_site_label_D
_geom_hbond_atom_site_label_H
_geom_hbond_atom_site_label_A
_geom_hbond_site_symmetry_A
_geom_hbond_distance_DH
_geom_hbond_distance_HA
_geom_hbond_distance_DA
_geom_hbond_angle_DHA
N2 H2 O2 . 0.86 1.98 2.599(2) 128.0

loop_
_cod_related_entry_id
_cod_related_entry_database
_cod_related_entry_code
1 ChemSpider 535528
